data_2238628
loop_
_publ_author_name
'Wang, Xiao-Zhen'

_publ_section_title
;
 <i>N</i>,<i>N</i>'-Bis(3-bromo-2-hydroxybenzylidene)propane-1,3-diamine
;
_journal_coeditor_code HB7137
_journal_issue 10
_journal_name_full 'Acta Crystallographica Section E'
_journal_page_first o1584
_journal_paper_doi 10.1107/S1600536813025403
_journal_volume 69
_journal_year 2013
_chemical_formula_moiety 'C17 H16 Br2 N2 O2'
_chemical_formula_sum 'C17 H16 Br2 N2 O2'
_chemical_formula_weight 440.14
_chemical_name_systematic
;
<i>N</i>,<i>N</i>'-Bis(3-bromo-2-hydroxybenzylidene)propane-1,3-diamine
;
_space_group_IT_number 14
_symmetry_cell_setting monoclinic
_symmetry_space_group_name_Hall '-P 2ybc'
_symmetry_space_group_name_H-M 'P 1 21/c 1'
_atom_sites_solution_hydrogens geom
_atom_sites_solution_primary direct
_atom_sites_solution_secondary difmap
_audit_creation_method SHELXL-97
_cell_angle_alpha 90.00
_cell_angle_beta 113.744(2)
_cell_angle_gamma 90.00
_cell_formula_units_Z 4
_cell_length_a 12.7790(10)
_cell_length_b 10.1894(8)
_cell_length_c 14.3953(12)
_cell_measurement_reflns_used 8352
_cell_measurement_temperature 298(2)
_cell_measurement_theta_max 27.9
_cell_measurement_theta_min 2.5
_cell_volume 1715.8(2)
_computing_cell_refinement 'SAINT (Bruker, 2007)'
_computing_data_collection 'SMART (Bruker, 2007)'
_computing_data_reduction 'SAINT (Bruker, 2007)'
_computing_molecular_graphics 'SHELXTL (Sheldrick, 2008)'
_computing_publication_material 'SHELXTL (Sheldrick, 2008)'
_computing_structure_refinement 'SHELXTL (Sheldrick, 2008)'
_computing_structure_solution 'SHELXTL (Sheldrick, 2008)'
_diffrn_ambient_temperature 298(2)
_diffrn_measured_fraction_theta_full 0.999
_diffrn_measured_fraction_theta_max 0.999
_diffrn_measurement_device_type 'Bruker SMART CCD'
_diffrn_measurement_method '\w scans'
_diffrn_radiation_monochromator graphite
_diffrn_radiation_source 'fine-focus sealed tube'
_diffrn_radiation_type MoK\a
_diffrn_radiation_wavelength 0.71073
_diffrn_reflns_av_R_equivalents 0.0550
_diffrn_reflns_av_sigmaI/netI 0.0439
_diffrn_reflns_limit_h_max 16
_diffrn_reflns_limit_h_min -16
_diffrn_reflns_limit_k_max 12
_diffrn_reflns_limit_k_min -13
_diffrn_reflns_limit_l_max 18
_diffrn_reflns_limit_l_min -18
_diffrn_reflns_number 19018
_diffrn_reflns_theta_full 27.00
_diffrn_reflns_theta_max 27.00
_diffrn_reflns_theta_min 2.53
_diffrn_standards_number 0
_exptl_absorpt_coefficient_mu 4.735
_exptl_absorpt_correction_T_max 0.4223
_exptl_absorpt_correction_T_min 0.4089
_exptl_absorpt_correction_type multi-scan
_exptl_absorpt_process_details '(SADABS; Bruker, 2007)'
_exptl_crystal_colour yellow
_exptl_crystal_density_diffrn 1.704
_exptl_crystal_density_method 'not measured'
_exptl_crystal_description block
_exptl_crystal_F_000 872
_exptl_crystal_size_max 0.23
_exptl_crystal_size_mid 0.22
_exptl_crystal_size_min 0.22
_refine_diff_density_max 0.725
_refine_diff_density_min -1.009
_refine_ls_extinction_method none
_refine_ls_goodness_of_fit_ref 1.069
_refine_ls_hydrogen_treatment constr
_refine_ls_matrix_type full
_refine_ls_number_parameters 210
_refine_ls_number_reflns 3728
_refine_ls_number_restraints 0
_refine_ls_restrained_S_all 1.069
_refine_ls_R_factor_all 0.0835
_refine_ls_R_factor_gt 0.0537
_refine_ls_shift/su_max 0.001
_refine_ls_shift/su_mean 0.000
_refine_ls_structure_factor_coef Fsqd
_refine_ls_weighting_details 'calc w=1/[\s^2^(Fo^2^)+(0.0633P)^2^+2.4024P] where P=(Fo^2^+2Fc^2^)/3'
_refine_ls_weighting_scheme calc
_refine_ls_wR_factor_gt 0.1250
_refine_ls_wR_factor_ref 0.1409
_reflns_number_gt 2669
_reflns_number_total 3728
_reflns_threshold_expression I>2\s(I)
_cod_data_source_file hb7137.cif
_cod_data_source_block I
_cod_original_sg_symbol_H-M 'P 21/c'
_cod_database_code 2238628

loop_
_symmetry_equiv_pos_as_xyz
'x, y, z'
'-x, y+1/2, -z+1/2'
'-x, -y, -z'
'x, -y-1/2, z-1/2'

loop_
_atom_site_type_symbol
_atom_site_label
_atom_site_fract_x
_atom_site_fract_y
_atom_site_fract_z
_atom_site_U_iso_or_equiv
_atom_site_adp_type
_atom_site_calc_flag
_atom_site_refinement_flags
_atom_site_occupancy
_atom_site_symmetry_multiplicity
Br Br1 0.30295(5) 0.46157(5) 0.10435(4) 0.0628(2) Uani d . 1 1
Br Br2 -0.37545(5) 0.26857(7) 0.63883(5) 0.0760(2) Uani d . 1 1
N N1 0.0868(3) 0.1060(3) 0.2505(2) 0.0387(8) Uani d . 1 1
N N2 -0.0781(3) 0.2245(4) 0.4529(3) 0.0454(9) Uani d . 1 1
O O1 0.1442(2) 0.2886(3) 0.1573(2) 0.0433(7) Uani d . 1 1
H H1 0.1017 0.2399 0.1714 0.065 Uiso calc R 1 1
O O2 -0.2045(3) 0.1922(3) 0.5504(3) 0.0514(8) Uani d . 1 1
H H2 -0.1583 0.1739 0.5261 0.077 Uiso calc R 1 1
C C1 0.2813(3) 0.1666(4) 0.2944(3) 0.0394(9) Uani d . 1 1
C C2 0.2528(3) 0.2639(4) 0.2194(3) 0.0365(9) Uani d . 1 1
C C3 0.3399(4) 0.3351(4) 0.2097(3) 0.0421(10) Uani d . 1 1
C C4 0.4525(4) 0.3144(5) 0.2741(4) 0.0562(13) Uani d . 1 1
H H4 0.5100 0.3641 0.2671 0.067 Uiso calc R 1 1
C C5 0.4797(4) 0.2202(6) 0.3486(4) 0.0644(15) Uani d . 1 1
H H5 0.5556 0.2072 0.3927 0.077 Uiso calc R 1 1
C C6 0.3956(4) 0.1454(5) 0.3583(4) 0.0560(12) Uani d . 1 1
H H6 0.4148 0.0803 0.4076 0.067 Uiso calc R 1 1
C C7 0.1924(4) 0.0872(4) 0.3054(3) 0.0417(10) Uani d . 1 1
H H7 0.2132 0.0209 0.3539 0.050 Uiso calc R 1 1
C C8 0.0013(4) 0.0262(4) 0.2677(4) 0.0472(11) Uani d . 1 1
H H8A 0.0393 -0.0419 0.3168 0.057 Uiso calc R 1 1
H H8B -0.0477 -0.0159 0.2048 0.057 Uiso calc R 1 1
C C9 -0.0711(4) 0.1100(5) 0.3066(3) 0.0440(10) Uani d . 1 1
H H9A -0.1066 0.1798 0.2585 0.053 Uiso calc R 1 1
H H9B -0.1315 0.0563 0.3112 0.053 Uiso calc R 1 1
C C10 -0.0019(4) 0.1693(6) 0.4094(3) 0.0546(12) Uani d . 1 1
H H10A 0.0462 0.1024 0.4544 0.065 Uiso calc R 1 1
H H10B 0.0472 0.2378 0.4026 0.065 Uiso calc R 1 1
C C11 -0.1054(4) 0.3460(5) 0.4441(3) 0.0440(10) Uani d . 1 1
H H11 -0.0739 0.4017 0.4111 0.053 Uiso calc R 1 1
C C12 -0.1838(3) 0.3993(4) 0.4838(3) 0.0372(9) Uani d . 1 1
C C13 -0.2308(3) 0.3159(4) 0.5356(3) 0.0353(9) Uani d . 1 1
C C14 -0.3080(4) 0.3746(5) 0.5709(3) 0.0429(10) Uani d . 1 1
C C15 -0.3355(4) 0.5048(5) 0.5559(4) 0.0594(13) Uani d . 1 1
H H15 -0.3870 0.5400 0.5799 0.071 Uiso calc R 1 1
C C16 -0.2879(5) 0.5853(5) 0.5054(4) 0.0679(15) Uani d . 1 1
H H16 -0.3074 0.6737 0.4953 0.081 Uiso calc R 1 1
C C17 -0.2116(5) 0.5328(5) 0.4708(4) 0.0580(13) Uani d . 1 1
H H17 -0.1779 0.5865 0.4383 0.070 Uiso calc R 1 1

loop_
_atom_site_aniso_label
_atom_site_aniso_U_11
_atom_site_aniso_U_22
_atom_site_aniso_U_33
_atom_site_aniso_U_12
_atom_site_aniso_U_13
_atom_site_aniso_U_23
Br1 0.0638(4) 0.0634(4) 0.0714(4) -0.0147(2) 0.0379(3) 0.0024(2)
Br2 0.0673(4) 0.1079(5) 0.0731(4) -0.0240(3) 0.0495(3) -0.0080(3)
N1 0.0385(19) 0.043(2) 0.0394(18) 0.0032(16) 0.0210(16) -0.0008(15)
N2 0.0368(19) 0.061(3) 0.0401(19) 0.0046(17) 0.0171(16) -0.0039(17)
O1 0.0286(15) 0.0499(18) 0.0470(16) 0.0027(13) 0.0107(13) 0.0083(13)
O2 0.068(2) 0.0393(17) 0.064(2) 0.0023(15) 0.0438(17) 0.0047(14)
C1 0.032(2) 0.047(2) 0.035(2) 0.0082(18) 0.0099(18) -0.0050(18)
C2 0.031(2) 0.042(2) 0.037(2) 0.0031(17) 0.0148(18) -0.0086(17)
C3 0.040(2) 0.044(2) 0.048(2) -0.0009(19) 0.023(2) -0.0100(19)
C4 0.036(2) 0.067(3) 0.068(3) -0.004(2) 0.024(2) -0.025(3)
C5 0.028(2) 0.079(4) 0.072(4) 0.009(2) 0.006(2) -0.021(3)
C6 0.042(3) 0.063(3) 0.052(3) 0.017(2) 0.006(2) -0.005(2)
C7 0.047(3) 0.043(2) 0.037(2) 0.011(2) 0.0186(19) 0.0043(18)
C8 0.056(3) 0.045(3) 0.049(3) -0.006(2) 0.030(2) -0.005(2)
C9 0.036(2) 0.054(3) 0.045(2) -0.004(2) 0.0192(19) -0.0015(19)
C10 0.038(2) 0.085(4) 0.043(2) 0.010(2) 0.018(2) -0.008(2)
C11 0.041(2) 0.057(3) 0.038(2) -0.006(2) 0.0207(19) 0.0004(19)
C12 0.036(2) 0.043(2) 0.0305(19) 0.0002(18) 0.0116(17) 0.0011(17)
C13 0.033(2) 0.041(2) 0.0299(19) -0.0037(17) 0.0106(17) -0.0052(16)
C14 0.037(2) 0.056(3) 0.038(2) -0.006(2) 0.0189(19) -0.0071(19)
C15 0.052(3) 0.069(3) 0.054(3) 0.015(3) 0.020(2) -0.013(2)
C16 0.081(4) 0.045(3) 0.078(4) 0.019(3) 0.032(3) 0.004(3)
C17 0.071(3) 0.046(3) 0.058(3) 0.005(2) 0.027(3) 0.013(2)

loop_
_atom_type_symbol
_atom_type_description
_atom_type_scat_dispersion_real
_atom_type_scat_dispersion_imag
_atom_type_scat_source
C C 0.0033 0.0016 'International Tables Vol C Tables 4.2.6.8 and 6.1.1.4'
H H 0.0000 0.0000 'International Tables Vol C Tables 4.2.6.8 and 6.1.1.4'
N N 0.0061 0.0033 'International Tables Vol C Tables 4.2.6.8 and 6.1.1.4'
O O 0.0106 0.0060 'International Tables Vol C Tables 4.2.6.8 and 6.1.1.4'
Br Br -0.2901 2.4595 'International Tables Vol C Tables 4.2.6.8 and 6.1.1.4'

loop_
_geom_angle_atom_site_label_1
_geom_angle_atom_site_label_2
_geom_angle_atom_site_label_3
_geom_angle
C7 N1 C8 119.2(4)
C11 N2 C10 122.1(4)
C2 O1 H1 109.5
C13 O2 H2 109.5
C6 C1 C2 119.7(4)
C6 C1 C7 119.9(4)
C2 C1 C7 120.3(4)
O1 C2 C3 119.7(4)
O1 C2 C1 121.7(4)
C3 C2 C1 118.6(4)
C4 C3 C2 121.2(4)
C4 C3 Br1 119.8(4)
C2 C3 Br1 119.0(3)
C5 C4 C3 119.9(5)
C5 C4 H4 120.1
C3 C4 H4 120.1
C6 C5 C4 120.4(4)
C6 C5 H5 119.8
C4 C5 H5 119.8
C5 C6 C1 120.2(5)
C5 C6 H6 119.9
C1 C6 H6 119.9
N1 C7 C1 121.8(4)
N1 C7 H7 119.1
C1 C7 H7 119.1
N1 C8 C9 110.9(3)
N1 C8 H8A 109.5
C9 C8 H8A 109.5
N1 C8 H8B 109.5
C9 C8 H8B 109.5
H8A C8 H8B 108.0
C10 C9 C8 112.5(4)
C10 C9 H9A 109.1
C8 C9 H9A 109.1
C10 C9 H9B 109.1
C8 C9 H9B 109.1
H9A C9 H9B 107.8
N2 C10 C9 110.2(4)
N2 C10 H10A 109.6
C9 C10 H10A 109.6
N2 C10 H10B 109.6
C9 C10 H10B 109.6
H10A C10 H10B 108.1
N2 C11 C12 122.1(4)
N2 C11 H11 119.0
C12 C11 H11 119.0
C17 C12 C13 121.0(4)
C17 C12 C11 119.5(4)
C13 C12 C11 119.5(4)
O2 C13 C14 121.6(4)
O2 C13 C12 122.2(4)
C14 C13 C12 116.2(4)
C15 C14 C13 121.8(4)
C15 C14 Br2 119.8(4)
C13 C14 Br2 118.4(3)
C14 C15 C16 121.1(5)
C14 C15 H15 119.4
C16 C15 H15 119.4
C17 C16 C15 119.1(5)
C17 C16 H16 120.5
C15 C16 H16 120.5
C16 C17 C12 120.7(5)
C16 C17 H17 119.7
C12 C17 H17 119.7

loop_
_geom_bond_atom_site_label_1
_geom_bond_atom_site_label_2
_geom_bond_distance
Br1 C3 1.899(5)
Br2 C14 1.883(4)
N1 C7 1.274(5)
N1 C8 1.462(5)
N2 C11 1.279(6)
N2 C10 1.465(5)
O1 C2 1.337(5)
O1 H1 0.8200
O2 C13 1.300(5)
O2 H2 0.8200
C1 C6 1.394(6)
C1 C2 1.402(6)
C1 C7 1.454(6)
C2 C3 1.382(6)
C3 C4 1.378(6)
C4 C5 1.376(8)
C4 H4 0.9300
C5 C6 1.369(8)
C5 H5 0.9300
C6 H6 0.9300
C7 H7 0.9300
C8 C9 1.521(6)
C8 H8A 0.9700
C8 H8B 0.9700
C9 C10 1.511(6)
C9 H9A 0.9700
C9 H9B 0.9700
C10 H10A 0.9700
C10 H10B 0.9700
C11 C12 1.443(6)
C11 H11 0.9300
C12 C17 1.400(6)
C12 C13 1.415(6)
C13 C14 1.412(6)
C14 C15 1.366(7)
C15 C16 1.388(8)
C15 H15 0.9300
C16 C17 1.370(8)
C16 H16 0.9300
C17 H17 0.9300

loop_
_geom_hbond_atom_site_label_D
_geom_hbond_atom_site_label_H
_geom_hbond_atom_site_label_A
_geom_hbond_site_symmetry_A
_geom_hbond_distance_DH
_geom_hbond_distance_HA
_geom_hbond_distance_DA
_geom_hbond_angle_DHA
O1 H1 N1 . 0.82 1.83 2.567(4) 148
O2 H2 N2 . 0.82 1.82 2.553(5) 149
C7 H7 O2 3_556 0.93 2.60 3.490(5) 161
